data_2210317
loop_
_publ_author_name
'M. Enriqueta D\'iaz de Vivar'
'Sergio Baggio'
'Mar\'ia Teresa Garland'
'Ricardo Baggio'

_publ_section_title
;
 Disodium nickel bis(sulfate) tetrahydrate: a nickel astrakanite
;
_journal_coeditor_code LH2132
_journal_issue 9
_journal_name_full 'Acta Crystallographica Section E'
_journal_page_first i196
_journal_page_last i198
_journal_paper_doi 10.1107/S1600536806033022
_journal_volume 62
_journal_year 2006
_chemical_formula_iupac '[Na2 Ni (S O4)2 (H2 O)4]'
_chemical_formula_moiety '2Na +, H8 Ni O12 S2 2-'
_chemical_formula_sum 'H8 Na2 Ni O12 S2'
_chemical_formula_weight 368.87
_chemical_name_common 'Nickel astrakanite'
_chemical_name_systematic
;
Disodium nickel bis(sulfate) tetrahydrate
;
_space_group_IT_number 14
_symmetry_cell_setting monoclinic
_symmetry_space_group_name_Hall '-P 2ybc'
_symmetry_space_group_name_H-M 'P 1 21/c 1'
_atom_sites_solution_hydrogens geom
_atom_sites_solution_primary direct
_atom_sites_solution_secondary difmap
_audit_creation_method SHELXL-97
_cell_angle_alpha 90.00
_cell_angle_beta 100.468(2)
_cell_angle_gamma 90.00
_cell_formula_units_Z 2
_cell_length_a 5.5284(6)
_cell_length_b 8.1890(10)
_cell_length_c 11.0343(13)
_cell_measurement_reflns_used 3942
_cell_measurement_temperature 294(2)
_cell_measurement_theta_max 27.84
_cell_measurement_theta_min 3.12
_cell_volume 491.23(10)
_computing_cell_refinement 'SAINT (Bruker, 2001)'
_computing_data_collection 'SMART (Bruker, 2001)'
_computing_data_reduction SAINT
_computing_molecular_graphics 'SHELXTL (Bruker, 2001)'
_computing_publication_material 'SHELXTL and PLATON (Spek, 2005)'
_computing_structure_refinement 'SHELXL97 (Sheldrick, 1997)'
_computing_structure_solution 'SHELXS97 (Sheldrick, 1997)'
_diffrn_ambient_temperature 294(2)
_diffrn_measured_fraction_theta_full 1.000
_diffrn_measured_fraction_theta_max 0.935
_diffrn_measurement_device_type 'Bruker SMART CCD'
_diffrn_measurement_method '\f and \w'
_diffrn_radiation_monochromator graphite
_diffrn_radiation_source 'fine-focus sealed tube'
_diffrn_radiation_type MoK\a
_diffrn_radiation_wavelength 0.71073
_diffrn_reflns_av_R_equivalents 0.0156
_diffrn_reflns_av_sigmaI/netI 0.0152
_diffrn_reflns_limit_h_max 7
_diffrn_reflns_limit_h_min -7
_diffrn_reflns_limit_k_max 10
_diffrn_reflns_limit_k_min -10
_diffrn_reflns_limit_l_max 14
_diffrn_reflns_limit_l_min -14
_diffrn_reflns_number 3942
_diffrn_reflns_theta_full 26.00
_diffrn_reflns_theta_max 27.84
_diffrn_reflns_theta_min 3.12
_diffrn_standards_number 0
_exptl_absorpt_coefficient_mu 2.549
_exptl_absorpt_correction_T_max 0.8221
_exptl_absorpt_correction_T_min 0.6040
_exptl_absorpt_correction_type multi-scan
_exptl_absorpt_process_details '(SADABS; Sheldrick, 2001)'
_exptl_crystal_colour light_blue
_exptl_crystal_density_diffrn 2.494
_exptl_crystal_density_method 'not measured'
_exptl_crystal_description plates
_exptl_crystal_F_000 372
_exptl_crystal_size_max 0.22
_exptl_crystal_size_mid 0.16
_exptl_crystal_size_min 0.08
_refine_diff_density_max 0.386
_refine_diff_density_min -0.332
_refine_ls_extinction_method none
_refine_ls_goodness_of_fit_ref 1.034
_refine_ls_hydrogen_treatment mixed
_refine_ls_matrix_type full
_refine_ls_number_parameters 95
_refine_ls_number_reflns 1094
_refine_ls_number_restraints 6
_refine_ls_restrained_S_all 1.041
_refine_ls_R_factor_all 0.0233
_refine_ls_R_factor_gt 0.0226
_refine_ls_shift/su_max 0.001
_refine_ls_shift/su_mean 0.000
_refine_ls_structure_factor_coef Fsqd
_refine_ls_weighting_details 'calc w=1/[\s^2^(Fo^2^)+(0.0476P)^2^+0.2019P] where P=(Fo^2^+2Fc^2^)/3'
_refine_ls_weighting_scheme calc
_refine_ls_wR_factor_gt 0.0662
_refine_ls_wR_factor_ref 0.0666
_reflns_number_gt 1060
_reflns_number_total 1094
_reflns_threshold_expression I>2\s(I)
_cod_data_source_file lh2132.cif
_cod_data_source_block I
_cod_original_sg_symbol_H-M 'P 21/c'
_cod_database_code 2210317
_cod_database_fobs_code 2210317

loop_
_symmetry_equiv_pos_as_xyz
'x, y, z'
'-x, y+1/2, -z+1/2'
'-x, -y, -z'
'x, -y-1/2, z-1/2'

loop_
_atom_site_type_symbol
_atom_site_label
_atom_site_fract_x
_atom_site_fract_y
_atom_site_fract_z
_atom_site_U_iso_or_equiv
_atom_site_adp_type
_atom_site_calc_flag
_atom_site_refinement_flags
_atom_site_occupancy
Ni Ni1 0.0000 0.0000 0.0000 0.01453(13) Uani d S 1
Na Na1 0.12865(15) 0.06926(10) 0.36180(7) 0.0239(2) Uani d . 1
S S1 0.37008(8) 0.28638(5) 0.13650(4) 0.01497(14) Uani d . 1
O O1 0.3493(3) 0.26831(18) 0.26754(13) 0.0241(3) Uani d . 1
O O2 0.2051(3) 0.41431(18) 0.07920(13) 0.0248(3) Uani d . 1
O O3 0.3146(3) 0.12945(18) 0.07142(14) 0.0233(3) Uani d . 1
O O4 0.6288(3) 0.32744(18) 0.13104(14) 0.0245(3) Uani d . 1
O O1W -0.1253(3) 0.03655(19) 0.16071(13) 0.0195(3) Uani d D 1
O O2W 0.1722(3) -0.20991(17) 0.08071(13) 0.0202(3) Uani d D 1
H H1WA -0.221(4) -0.039(2) 0.174(3) 0.037(8) Uiso d D 1
H H1WB -0.210(4) 0.1225(19) 0.151(3) 0.039(8) Uiso d D 1
H H2WA 0.299(3) -0.207(4) 0.1364(19) 0.043(8) Uiso d D 1
H H2WB 0.208(5) -0.277(3) 0.028(2) 0.057(10) Uiso d D 1

loop_
_atom_site_aniso_label
_atom_site_aniso_U_11
_atom_site_aniso_U_22
_atom_site_aniso_U_33
_atom_site_aniso_U_12
_atom_site_aniso_U_13
_atom_site_aniso_U_23
Ni1 0.0153(2) 0.0141(2) 0.01415(19) -0.00007(11) 0.00272(13) -0.00081(11)
Na1 0.0263(4) 0.0237(4) 0.0213(4) -0.0011(3) 0.0032(3) 0.0013(3)
S1 0.0143(2) 0.0152(2) 0.0152(2) 0.00061(16) 0.00202(17) -0.00081(15)
O1 0.0302(8) 0.0254(8) 0.0171(7) 0.0019(6) 0.0056(6) 0.0018(5)
O2 0.0275(8) 0.0253(8) 0.0211(7) 0.0104(6) 0.0025(6) 0.0027(5)
O3 0.0189(7) 0.0215(7) 0.0291(8) -0.0028(5) 0.0031(6) -0.0095(6)
O4 0.0178(7) 0.0217(7) 0.0350(8) -0.0035(6) 0.0074(6) -0.0032(6)
O1W 0.0201(7) 0.0198(7) 0.0194(7) 0.0005(6) 0.0059(5) 0.0000(6)
O2W 0.0202(7) 0.0181(7) 0.0201(7) 0.0021(5) -0.0018(5) -0.0011(5)

loop_
_atom_type_symbol
_atom_type_description
_atom_type_scat_dispersion_real
_atom_type_scat_dispersion_imag
_atom_type_scat_source
O O 0.0106 0.0060 'International Tables Vol C Tables 4.2.6.8 and 6.1.1.4'
H H 0.0000 0.0000 'International Tables Vol C Tables 4.2.6.8 and 6.1.1.4'
Na Na 0.0362 0.0249 'International Tables Vol C Tables 4.2.6.8 and 6.1.1.4'
S S 0.1246 0.1234 'International Tables Vol C Tables 4.2.6.8 and 6.1.1.4'
Ni Ni 0.3393 1.1124 'International Tables Vol C Tables 4.2.6.8 and 6.1.1.4'

loop_
_geom_angle_atom_site_label_1
_geom_angle_atom_site_label_2
_geom_angle_atom_site_label_3
_geom_angle_site_symmetry_1
_geom_angle_site_symmetry_3
_geom_angle
_geom_angle_publ_flag
O1W Ni1 O1W . 3 180.00(8) ?
O1W Ni1 O3 . . 89.34(6) ?
O1W Ni1 O3 3 . 90.66(6) y
O1W Ni1 O3 . 3 90.66(6) ?
O1W Ni1 O3 3 3 89.34(6) ?
O3 Ni1 O3 . 3 180.00(10) ?
O1W Ni1 O2W . 3 92.84(6) y
O1W Ni1 O2W 3 3 87.16(6) ?
O3 Ni1 O2W . 3 91.57(6) y
O3 Ni1 O2W 3 3 88.43(6) ?
O1W Ni1 O2W . . 87.16(6) ?
O1W Ni1 O2W 3 . 92.84(6) ?
O3 Ni1 O2W . . 88.43(6) ?
O3 Ni1 O2W 3 . 91.57(6) ?
O2W Ni1 O2W 3 . 180.00(8) ?
O2 Na1 O4 4_566 2_645 91.03(6) ?
O2 Na1 O1 4_566 . 113.12(6) ?
O4 Na1 O1 2_645 . 104.66(6) ?
O2 Na1 O1W 4_566 . 154.93(6) ?
O4 Na1 O1W 2_645 . 99.66(6) ?
O1 Na1 O1W . . 86.17(6) ?
O2 Na1 O2 4_566 2_545 76.20(6) ?
O4 Na1 O2 2_645 2_545 90.41(6) ?
O1 Na1 O2 . 2_545 161.73(6) ?
O1W Na1 O2 . 2_545 81.08(5) ?
O2 Na1 O2W 4_566 2 73.64(5) ?
O4 Na1 O2W 2_645 2 161.06(6) ?
O1 Na1 O2W . 2 91.80(5) ?
O1W Na1 O2W . 2 90.59(5) ?
O2 Na1 O2W 2_545 2 75.39(5) ?
O2 S1 O3 . . 110.89(9) ?
O2 S1 O1 . . 110.04(9) ?
O3 S1 O1 . . 110.01(9) ?
O2 S1 O4 . . 110.64(9) ?
O3 S1 O4 . . 107.13(8) ?
O1 S1 O4 . . 108.05(9) ?
O2 S1 Na1 . 4_565 39.34(6) ?
O3 S1 Na1 . 4_565 81.46(6) ?
O1 S1 Na1 . 4_565 147.51(7) ?
O4 S1 Na1 . 4_565 96.53(6) ?
S1 O1 Na1 . . 129.18(9) ?
S1 O2 Na1 . 4_565 117.66(8) ?
S1 O2 Na1 . 2 135.03(9) ?
Na1 O2 Na1 4_565 2 103.80(6) ?
S1 O3 Ni1 . . 135.86(9) ?
S1 O4 Na1 . 2_655 136.76(9) ?
Ni1 O1W Na1 . . 125.61(7) ?
Ni1 O1W H1WA . . 112(2) ?
Na1 O1W H1WA . . 101(2) ?
Ni1 O1W H1WB . . 106(2) ?
Na1 O1W H1WB . . 104(2) ?
H1WA O1W H1WB . . 106.3(15) ?
Ni1 O2W Na1 . 2_545 114.40(6) ?
Ni1 O2W H2WA . . 123(2) ?
Na1 O2W H2WA 2_545 . 109(2) ?
Ni1 O2W H2WB . . 113(2) ?
Na1 O2W H2WB 2_545 . 88(2) ?
H2WA O2W H2WB . . 104.7(15) ?

loop_
_geom_bond_atom_site_label_1
_geom_bond_atom_site_label_2
_geom_bond_site_symmetry_2
_geom_bond_distance
_geom_bond_publ_flag
Ni1 O1W . 2.0399(14) ?
Ni1 O1W 3 2.0399(14) ?
Ni1 O3 . 2.0669(14) y
Ni1 O3 3 2.0669(14) ?
Ni1 O2W 3 2.0848(14) ?
Ni1 O2W . 2.0848(14) y
Na1 O2 4_566 2.3627(16) y
Na1 O4 2_645 2.3848(16) y
Na1 O1 . 2.3848(17) y
Na1 O1W . 2.4155(16) y
Na1 O2 2_545 2.4237(16) y
Na1 O2W 2 2.6120(17) y
S1 O2 . 1.4560(15) y
S1 O3 . 1.4769(14) y
S1 O1 . 1.4787(14) y
S1 O4 . 1.4812(15) y
O1W H1WA . 0.841(10) ?
O1W H1WB . 0.842(10) ?
O2W H2WA . 0.844(10) ?
O2W H2WB . 0.846(10) ?

loop_
_geom_hbond_atom_site_label_D
_geom_hbond_atom_site_label_H
_geom_hbond_atom_site_label_A
_geom_hbond_site_symmetry_A
_geom_hbond_distance_DH
_geom_hbond_distance_HA
_geom_hbond_distance_DA
_geom_hbond_angle_DHA
O1W H1WB O4 1_455 0.842(10) 1.893(10) 2.733(2) 174(3)
O1W H1WA O1 2_545 0.841(10) 1.894(11) 2.709(2) 163(3)
O2W H2WA O1 2_645 0.844(10) 2.049(13) 2.868(2) 163(2)
O2W H2WB O4 3_655 0.846(10) 2.16(2) 2.921(2) 150(3)
